data_7016679
loop_
_publ_author_name
'Howson, Suzanne E.'
'Allan, Laura E. N.'
'Chmel, Nikola P.'
'Clarkson, Guy J.'
'Deeth, Robert J.'
'Faulkner, Alan D.'
'Simpson, Daniel H.'
'Scott, Peter'

_publ_section_title
;
 Origins of stereoselectivity in optically pure
 phenylethaniminopyridine tris-chelates M(NN')(3)(n+) (M = Mn, Fe, Co,
 Ni and Zn).
;
_journal_issue 40
_journal_name_full 'Dalton transactions (Cambridge, England : 2003)'
_journal_page_first 10416
_journal_page_last 10433
_journal_paper_doi 10.1039/c1dt10588d
_journal_volume 40
_journal_year 2011
_chemical_absolute_configuration rmad
_chemical_formula_sum 'C48 H51 Co F18 N9 P3'
_chemical_formula_weight 1247.82
_chemical_name_systematic
;
?
;
_space_group_IT_number 4
_symmetry_cell_setting monoclinic
_symmetry_space_group_name_Hall 'P 2yb'
_symmetry_space_group_name_H-M 'P 1 21 1'
_atom_sites_solution_hydrogens geom
_atom_sites_solution_primary direct
_atom_sites_solution_secondary difmap
_audit_creation_method SHELXL-97
_cell_angle_alpha 90.00
_cell_angle_beta 92.09
_cell_angle_gamma 90.00
_cell_formula_units_Z 2
_cell_length_a 11.978
_cell_length_b 11.769
_cell_length_c 18.739
_cell_measurement_reflns_used 6258
_cell_measurement_temperature 120(2)
_cell_measurement_theta_max 27.48
_cell_measurement_theta_min 2.91
_cell_volume 2639.862
_computing_cell_refinement 'SAINT (Siemens, 1995)'
_computing_data_collection 'SMART (Siemens, 1994)'
_computing_data_reduction 'SAINT (Siemens, 1995)'
_computing_molecular_graphics 'SHELXTL (Sheldrick, 1997)'
_computing_publication_material 'SHELXTL (Sheldrick, 1997)'
_computing_structure_refinement 'SHELXL-97 (Sheldrick, 1997)'
_computing_structure_solution 'SHELXS-97 (Sheldrick, 1990)'
_diffrn_ambient_temperature 120(2)
_diffrn_detector_area_resol_mean 8.192
_diffrn_measured_fraction_theta_full 0.992
_diffrn_measured_fraction_theta_max 0.992
_diffrn_measurement_device_type 'Siemens SMART diffractometer'
_diffrn_measurement_method '\w scans'
_diffrn_radiation_monochromator graphite
_diffrn_radiation_source 'fine-focus sealed tube'
_diffrn_radiation_type MoK\a
_diffrn_radiation_wavelength 0.71073
_diffrn_reflns_av_R_equivalents 0.0919
_diffrn_reflns_av_sigmaI/netI 0.0724
_diffrn_reflns_limit_h_max 15
_diffrn_reflns_limit_h_min -15
_diffrn_reflns_limit_k_max 15
_diffrn_reflns_limit_k_min -15
_diffrn_reflns_limit_l_max 24
_diffrn_reflns_limit_l_min -24
_diffrn_reflns_number 47585
_diffrn_reflns_theta_full 27.48
_diffrn_reflns_theta_max 27.48
_diffrn_reflns_theta_min 3.22
_diffrn_standards_decay_% nil
_exptl_absorpt_coefficient_mu 0.525
_exptl_absorpt_correction_T_max 0.9896
_exptl_absorpt_correction_T_min 0.9014
_exptl_absorpt_correction_type multi-scan
_exptl_absorpt_process_details 'SADABS (Sheldrick, 1996)'
_exptl_crystal_colour pink
_exptl_crystal_density_diffrn 1.570
_exptl_crystal_density_method 'not measured'
_exptl_crystal_description plate
_exptl_crystal_F_000 1272
_exptl_crystal_size_max 0.16
_exptl_crystal_size_mid 0.06
_exptl_crystal_size_min 0.02
_refine_diff_density_max 0.399
_refine_diff_density_min -0.473
_refine_diff_density_rms 0.093
_refine_ls_abs_structure_details 'Flack H D (1983), Acta Cryst. A39, 876-881, 5529 Friedel pairs'
_refine_ls_abs_structure_Flack 0.08(1)
_refine_ls_extinction_method none
_refine_ls_goodness_of_fit_ref 1.170
_refine_ls_hydrogen_treatment constr
_refine_ls_matrix_type full
_refine_ls_number_parameters 734
_refine_ls_number_reflns 11835
_refine_ls_number_restraints 43
_refine_ls_restrained_S_all 1.169
_refine_ls_R_factor_all 0.0966
_refine_ls_R_factor_gt 0.0669
_refine_ls_shift/su_max 0.001
_refine_ls_shift/su_mean 0.000
_refine_ls_structure_factor_coef Fsqd
_refine_ls_weighting_details 'calc w=1/[\s^2^(Fo^2^)+(0.0000P)^2^+7.4405P] where P=(Fo^2^+2Fc^2^)/3'
_refine_ls_weighting_scheme calc
_refine_ls_wR_factor_gt 0.1221
_refine_ls_wR_factor_ref 0.1382
_reflns_number_gt 9458
_reflns_number_total 11835
_reflns_threshold_expression >2sigma(I)
_cod_data_source_file c1dt10588d.txt
_cod_data_source_block rvg3
_cod_original_cell_volume 2639.9
_cod_original_sg_symbol_H-M P2(1)
_cod_database_code 7016679

loop_
_symmetry_equiv_pos_as_xyz
'x, y, z'
'-x, y+1/2, -z'

loop_
_atom_site_label
_atom_site_type_symbol
_atom_site_fract_x
_atom_site_fract_y
_atom_site_fract_z
_atom_site_U_iso_or_equiv
_atom_site_adp_type
_atom_site_occupancy
_atom_site_symmetry_multiplicity
_atom_site_calc_flag
_atom_site_refinement_flags
_atom_site_disorder_assembly
_atom_site_disorder_group
P10 P 0.94758(13) 0.62204(14) 0.88009(8) 0.0296(3) Uani 1 1 d . . .
F11 F 0.9608(3) 0.7586(3) 0.8792(2) 0.0516(11) Uani 1 1 d . . .
F12 F 0.9328(3) 0.4874(3) 0.8818(2) 0.0488(10) Uani 1 1 d . . .
F13 F 1.0768(3) 0.6079(3) 0.86268(18) 0.0426(9) Uani 1 1 d . . .
F14 F 0.8191(3) 0.6368(3) 0.89876(19) 0.0425(9) Uani 1 1 d . . .
F15 F 0.9141(3) 0.6265(4) 0.79714(18) 0.0580(11) Uani 1 1 d . . .
F16 F 0.9807(3) 0.6211(4) 0.96299(17) 0.0444(9) Uani 1 1 d . . .
P20 P 0.44251(14) 0.63316(15) 0.00158(8) 0.0344(4) Uani 1 1 d . . .
F21 F 0.4381(3) 0.7674(3) -0.0108(2) 0.0444(9) Uani 1 1 d . . .
F22 F 0.4472(4) 0.4985(3) 0.0137(2) 0.0580(12) Uani 1 1 d . . .
F23 F 0.3262(3) 0.6403(4) 0.0411(2) 0.0515(10) Uani 1 1 d . . .
F24 F 0.5592(3) 0.6284(4) -0.0371(2) 0.0516(10) Uani 1 1 d . . .
F25 F 0.3774(3) 0.6146(4) -0.0732(2) 0.0552(10) Uani 1 1 d . . .
F26 F 0.5077(3) 0.6529(4) 0.07664(18) 0.0516(11) Uani 1 1 d . . .
P30 P 0.75816(14) 0.69734(14) 0.53530(9) 0.0330(4) Uani 1 1 d . . .
F31 F 0.7118(3) 0.8237(3) 0.5467(2) 0.0516(11) Uani 1 1 d . . .
F32 F 0.8037(4) 0.5708(3) 0.5248(2) 0.0574(11) Uani 1 1 d . . .
F33 F 0.8549(3) 0.7204(4) 0.5942(3) 0.0659(13) Uani 1 1 d . . .
F34 F 0.6588(4) 0.6730(5) 0.4782(2) 0.0730(14) Uani 1 1 d . . .
F35 F 0.8356(4) 0.7412(4) 0.4748(3) 0.0760(16) Uani 1 1 d . . .
F36 F 0.6787(3) 0.6540(3) 0.59606(19) 0.0458(9) Uani 1 1 d . . .
Co1 Co 0.32238(5) 0.88494(6) 0.73209(3) 0.01741(14) Uani 1 1 d . . .
N101 N 0.2841(4) 0.7253(3) 0.7297(2) 0.0194(9) Uani 1 1 d . . .
C102 C 0.3438(5) 0.6379(5) 0.7534(3) 0.0290(12) Uani 1 1 d . . .
H10A H 0.4183 0.6503 0.7708 0.035 Uiso 1 1 calc R . .
C103 C 0.3006(5) 0.5282(5) 0.7535(3) 0.0314(13) Uani 1 1 d . . .
H10B H 0.3449 0.4670 0.7717 0.038 Uiso 1 1 calc R . .
C104 C 0.1933(5) 0.5083(5) 0.7273(3) 0.0352(14) Uani 1 1 d . . .
H10C H 0.1628 0.4338 0.7271 0.042 Uiso 1 1 calc R . .
C105 C 0.1309(5) 0.5996(4) 0.7011(3) 0.0263(12) Uani 1 1 d . . .
H10D H 0.0575 0.5883 0.6814 0.032 Uiso 1 1 calc R . .
C106 C 0.1768(4) 0.7071(5) 0.7040(3) 0.0231(11) Uani 1 1 d . . .
C107 C 0.1183(4) 0.8100(5) 0.6830(3) 0.0211(11) Uani 1 1 d . . .
H10E H 0.0441 0.8077 0.6633 0.025 Uiso 1 1 calc R . .
N108 N 0.1704(3) 0.9048(4) 0.6918(2) 0.0193(9) Uani 1 1 d . . .
C109 C 0.1129(4) 1.0133(4) 0.6773(3) 0.0221(11) Uani 1 1 d . . .
H10F H 0.1697 1.0685 0.6605 0.026 Uiso 1 1 calc R . .
C110 C 0.0656(4) 1.0611(5) 0.7463(3) 0.0223(11) Uani 1 1 d . . .
C111 C 0.0660(5) 1.1785(5) 0.7560(3) 0.0298(13) Uani 1 1 d . . .
H11H H 0.0989 1.2264 0.7218 0.036 Uiso 1 1 calc R . .
C112 C 0.0183(5) 1.2253(5) 0.8155(4) 0.0366(15) Uani 1 1 d . . .
H11G H 0.0188 1.3054 0.8220 0.044 Uiso 1 1 calc R . .
C113 C -0.0299(5) 1.1566(6) 0.8653(3) 0.0372(16) Uani 1 1 d . . .
H11F H -0.0616 1.1890 0.9064 0.045 Uiso 1 1 calc R . .
C114 C -0.0319(5) 1.0410(6) 0.8553(3) 0.0329(14) Uani 1 1 d . . .
H11E H -0.0661 0.9937 0.8893 0.040 Uiso 1 1 calc R . .
C115 C 0.0156(4) 0.9924(5) 0.7959(3) 0.0264(12) Uani 1 1 d . . .
H11D H 0.0138 0.9123 0.7895 0.032 Uiso 1 1 calc R . .
C116 C 0.0193(5) 1.0066(5) 0.6201(3) 0.0313(13) Uani 1 1 d . . .
H11A H 0.0489 0.9762 0.5759 0.047 Uiso 1 1 calc R . .
H11B H -0.0112 1.0827 0.6111 0.047 Uiso 1 1 calc R . .
H11C H -0.0399 0.9565 0.6364 0.047 Uiso 1 1 calc R . .
N201 N 0.4725(3) 0.8578(3) 0.7694(2) 0.0205(9) Uani 1 1 d . . .
C202 C 0.5103(5) 0.8507(5) 0.8382(3) 0.0298(13) Uani 1 1 d . . .
H20A H 0.4587 0.8589 0.8752 0.036 Uiso 1 1 calc R . .
C203 C 0.6223(5) 0.8319(5) 0.8564(3) 0.0307(13) Uani 1 1 d . . .
H20B H 0.6464 0.8273 0.9051 0.037 Uiso 1 1 calc R . .
C204 C 0.6988(5) 0.8200(5) 0.8030(3) 0.0318(13) Uani 1 1 d . . .
H20C H 0.7756 0.8071 0.8146 0.038 Uiso 1 1 calc R . .
C205 C 0.6607(5) 0.8274(5) 0.7320(3) 0.0271(12) Uani 1 1 d . . .
H20D H 0.7111 0.8202 0.6943 0.033 Uiso 1 1 calc R . .
C206 C 0.5482(4) 0.8454(4) 0.7174(3) 0.0220(11) Uani 1 1 d . . .
C207 C 0.4985(4) 0.8528(4) 0.6462(3) 0.0216(11) Uani 1 1 d . . .
H20E H 0.5429 0.8456 0.6055 0.026 Uiso 1 1 calc R . .
N208 N 0.3924(3) 0.8693(4) 0.6395(2) 0.0195(9) Uani 1 1 d . . .
C209 C 0.3366(4) 0.8687(5) 0.5666(3) 0.0250(12) Uani 1 1 d . . .
H20F H 0.2769 0.9281 0.5662 0.030 Uiso 1 1 calc R . .
C210 C 0.2790(5) 0.7531(5) 0.5551(3) 0.0246(12) Uani 1 1 d . . .
C211 C 0.1688(4) 0.7492(5) 0.5304(3) 0.0275(12) Uani 1 1 d . . .
H21D H 0.1298 0.8177 0.5197 0.033 Uiso 1 1 calc R . .
C212 C 0.1152(5) 0.6458(6) 0.5212(3) 0.0354(14) Uani 1 1 d . . .
H21E H 0.0383 0.6442 0.5069 0.042 Uiso 1 1 calc R . .
C213 C 0.1713(5) 0.5460(6) 0.5324(3) 0.0350(15) Uani 1 1 d . . .
H21F H 0.1341 0.4753 0.5256 0.042 Uiso 1 1 calc R . .
C214 C 0.2840(5) 0.5490(5) 0.5541(3) 0.0327(13) Uani 1 1 d . . .
H21G H 0.3239 0.4800 0.5615 0.039 Uiso 1 1 calc R . .
C215 C 0.3384(5) 0.6527(5) 0.5650(3) 0.0260(12) Uani 1 1 d . . .
H21H H 0.4154 0.6546 0.5790 0.031 Uiso 1 1 calc R . .
C216 C 0.4139(4) 0.8965(5) 0.5065(3) 0.0285(12) Uani 1 1 d . . .
H21A H 0.4492 0.9705 0.5156 0.043 Uiso 1 1 calc R . .
H21B H 0.3706 0.8991 0.4611 0.043 Uiso 1 1 calc R . .
H21C H 0.4717 0.8378 0.5041 0.043 Uiso 1 1 calc R . .
N301 N 0.2668(3) 0.9024(4) 0.8274(2) 0.0193(9) Uani 1 1 d . . .
C302 C 0.2269(4) 0.8227(5) 0.8699(3) 0.0239(11) Uani 1 1 d . . .
H30A H 0.2203 0.7468 0.8530 0.029 Uiso 1 1 calc R . .
C303 C 0.1948(5) 0.8487(5) 0.9385(3) 0.0258(12) Uani 1 1 d . . .
H30B H 0.1654 0.7909 0.9678 0.031 Uiso 1 1 calc R . .
C304 C 0.2055(5) 0.9588(5) 0.9643(3) 0.0284(13) Uani 1 1 d . . .
H30C H 0.1843 0.9770 1.0113 0.034 Uiso 1 1 calc R . .
C305 C 0.2474(4) 1.0409(5) 0.9205(3) 0.0264(12) Uani 1 1 d . . .
H30D H 0.2563 1.1169 0.9369 0.032 Uiso 1 1 calc R . .
C306 C 0.2768(4) 1.0112(4) 0.8516(3) 0.0198(10) Uani 1 1 d . . .
C307 C 0.3217(4) 1.0886(4) 0.8007(3) 0.0216(11) Uani 1 1 d . . .
H30E H 0.3310 1.1671 0.8113 0.026 Uiso 1 1 calc R . .
N308 N 0.3488(4) 1.0469(4) 0.7398(2) 0.0188(9) Uani 1 1 d . . .
C309 C 0.4021(4) 1.1196(4) 0.6860(3) 0.0192(10) Uani 1 1 d . . .
H30F H 0.3812 1.0883 0.6377 0.023 Uiso 1 1 calc R . .
C310 C 0.5280(4) 1.1153(4) 0.6949(3) 0.0211(10) Uani 1 1 d . . .
C311 C 0.5935(4) 1.1142(5) 0.6349(3) 0.0269(11) Uani 1 1 d . . .
H31D H 0.5585 1.1118 0.5886 0.032 Uiso 1 1 calc R . .
C312 C 0.7083(5) 1.1164(6) 0.6419(3) 0.0338(13) Uani 1 1 d . . .
H31E H 0.7518 1.1145 0.6005 0.041 Uiso 1 1 calc R . .
C313 C 0.7605(4) 1.1214(5) 0.7086(3) 0.0322(13) Uani 1 1 d . . .
H31F H 0.8397 1.1238 0.7132 0.039 Uiso 1 1 calc R . .
C314 C 0.6967(4) 1.1229(5) 0.7690(3) 0.0277(12) Uani 1 1 d . . .
H31G H 0.7322 1.1259 0.8152 0.033 Uiso 1 1 calc R . .
C315 C 0.5810(4) 1.1201(5) 0.7619(3) 0.0237(11) Uani 1 1 d . . .
H31H H 0.5377 1.1216 0.8034 0.028 Uiso 1 1 calc R . .
C316 C 0.3628(5) 1.2443(5) 0.6877(3) 0.0280(12) Uani 1 1 d . . .
H31A H 0.2812 1.2471 0.6819 0.042 Uiso 1 1 calc R . .
H31B H 0.3962 1.2865 0.6488 0.042 Uiso 1 1 calc R . .
H31C H 0.3859 1.2786 0.7335 0.042 Uiso 1 1 calc R . .
N401 N 0.9801(5) 0.3681(6) 0.6295(3) 0.0574(17) Uani 1 1 d . . .
C402 C 0.9002(5) 0.3948(6) 0.6545(3) 0.0397(14) Uani 1 1 d . . .
C403 C 0.7976(6) 0.4311(6) 0.6876(4) 0.0458(17) Uani 1 1 d . . .
H40C H 0.8126 0.4436 0.7387 0.069 Uiso 1 1 calc R . .
H40B H 0.7405 0.3720 0.6809 0.069 Uiso 1 1 calc R . .
H40A H 0.7710 0.5018 0.6653 0.069 Uiso 1 1 calc R . .
N501 N 0.2865(5) 0.3332(4) 0.8707(3) 0.0465(14) Uani 1 1 d . . .
C502 C 0.2397(5) 0.3654(5) 0.9189(3) 0.0368(14) Uani 1 1 d . . .
C503 C 0.1781(6) 0.4060(6) 0.9793(3) 0.0455(17) Uani 1 1 d . . .
H50C H 0.2211 0.4658 1.0042 0.068 Uiso 1 1 calc R . .
H50B H 0.1657 0.3429 1.0122 0.068 Uiso 1 1 calc R . .
H50A H 0.1059 0.4367 0.9622 0.068 Uiso 1 1 calc R . .
C602 C 0.4070(7) 0.9682(8) 0.1908(5) 0.064(2) Uani 1 1 d U . .
N601 N 0.4153(16) 1.040(2) 0.2331(12) 0.068(4) Uani 0.57(4) 1 d PU A 1
C603 C 0.398(2) 0.904(3) 0.1242(15) 0.051(4) Uani 0.57(4) 1 d PU A 1
N61A N 0.440(2) 0.988(3) 0.2520(14) 0.066(4) Uani 0.43(4) 1 d PU A 2
C63A C 0.363(3) 0.896(4) 0.1291(19) 0.049(4) Uani 0.43(4) 1 d PU A 2

loop_
_atom_site_aniso_label
_atom_site_aniso_U_11
_atom_site_aniso_U_22
_atom_site_aniso_U_33
_atom_site_aniso_U_23
_atom_site_aniso_U_13
_atom_site_aniso_U_12
P10 0.0297(8) 0.0316(8) 0.0277(8) 0.0060(7) 0.0021(6) -0.0016(7)
F11 0.045(2) 0.029(2) 0.081(3) 0.013(2) -0.001(2) -0.0044(18)
F12 0.048(2) 0.029(2) 0.071(3) -0.0054(18) 0.011(2) -0.0026(17)
F13 0.0324(18) 0.055(2) 0.040(2) 0.0012(18) 0.0107(15) -0.0042(17)
F14 0.0296(18) 0.045(2) 0.054(2) 0.0110(19) 0.0099(16) 0.0026(17)
F15 0.051(2) 0.094(3) 0.0286(19) 0.002(2) -0.0002(16) 0.000(3)
F16 0.048(2) 0.058(2) 0.0269(18) 0.0010(18) 0.0010(15) 0.007(2)
P20 0.0394(9) 0.0349(9) 0.0289(8) 0.0069(7) 0.0028(6) 0.0052(7)
F21 0.063(3) 0.0309(19) 0.040(2) 0.0017(16) 0.0059(18) 0.0050(18)
F22 0.069(3) 0.039(2) 0.067(3) 0.018(2) 0.016(2) 0.012(2)
F23 0.042(2) 0.054(3) 0.059(2) 0.007(2) 0.0112(18) 0.002(2)
F24 0.054(2) 0.056(2) 0.047(2) 0.008(2) 0.0168(18) 0.010(2)
F25 0.073(3) 0.052(2) 0.039(2) -0.007(2) -0.0150(19) 0.002(2)
F26 0.050(2) 0.073(3) 0.0305(19) 0.007(2) -0.0045(17) 0.008(2)
P30 0.0351(8) 0.0339(8) 0.0305(8) -0.0011(7) 0.0068(7) 0.0034(7)
F31 0.053(2) 0.033(2) 0.071(3) 0.0111(19) 0.026(2) 0.0083(18)
F32 0.073(3) 0.036(2) 0.064(3) -0.013(2) 0.010(2) 0.018(2)
F33 0.043(2) 0.068(3) 0.085(3) -0.026(3) -0.016(2) -0.002(2)
F34 0.076(3) 0.099(4) 0.042(2) -0.009(2) -0.023(2) 0.005(3)
F35 0.088(4) 0.062(3) 0.083(3) 0.019(3) 0.061(3) 0.012(3)
F36 0.054(2) 0.040(2) 0.044(2) 0.0051(17) 0.0202(18) -0.0023(18)
Co1 0.0179(3) 0.0168(3) 0.0176(3) -0.0002(3) 0.0013(2) 0.0014(3)
N101 0.025(2) 0.019(2) 0.015(2) 0.0001(17) 0.0056(17) 0.0003(18)
C102 0.035(3) 0.024(3) 0.028(3) -0.006(2) 0.001(2) 0.008(2)
C103 0.040(3) 0.020(3) 0.035(3) 0.000(2) 0.008(3) 0.003(2)
C104 0.046(4) 0.020(3) 0.041(4) -0.001(3) 0.019(3) 0.000(3)
C105 0.028(3) 0.025(3) 0.027(3) -0.004(2) 0.010(2) -0.005(2)
C106 0.026(3) 0.028(3) 0.016(3) -0.005(2) 0.007(2) -0.003(2)
C107 0.014(2) 0.034(3) 0.015(2) -0.006(2) 0.0038(19) -0.005(2)
N108 0.019(2) 0.024(3) 0.0145(19) 0.0006(17) 0.0016(16) 0.0026(18)
C109 0.022(3) 0.022(3) 0.023(3) 0.001(2) 0.000(2) 0.004(2)
C110 0.017(2) 0.025(3) 0.024(3) 0.001(2) -0.002(2) 0.002(2)
C111 0.026(3) 0.026(3) 0.037(3) -0.003(2) 0.001(2) 0.002(2)
C112 0.024(3) 0.037(4) 0.049(4) -0.011(3) -0.004(3) 0.006(3)
C113 0.028(3) 0.057(4) 0.027(3) -0.012(3) 0.003(2) 0.016(3)
C114 0.024(3) 0.045(4) 0.030(3) 0.001(3) 0.003(2) 0.005(3)
C115 0.022(3) 0.030(3) 0.028(3) 0.002(2) 0.005(2) 0.010(2)
C116 0.027(3) 0.045(4) 0.021(3) 0.006(3) -0.003(2) 0.012(3)
N201 0.020(2) 0.020(2) 0.022(2) 0.0016(17) 0.0004(17) 0.0045(16)
C202 0.033(3) 0.032(3) 0.024(3) 0.001(2) 0.002(2) 0.002(2)
C203 0.032(3) 0.030(3) 0.029(3) 0.003(2) -0.009(2) 0.011(3)
C204 0.019(3) 0.033(3) 0.043(3) 0.004(3) -0.001(2) 0.004(2)
C205 0.025(3) 0.031(3) 0.026(3) 0.001(2) 0.001(2) 0.003(2)
C206 0.018(2) 0.026(3) 0.023(3) -0.004(2) 0.004(2) 0.004(2)
C207 0.019(2) 0.019(3) 0.027(3) -0.004(2) 0.004(2) 0.0004(19)
N208 0.0176(19) 0.020(2) 0.021(2) -0.0014(18) 0.0027(16) 0.0026(18)
C209 0.029(3) 0.022(3) 0.024(3) 0.001(2) 0.000(2) 0.002(2)
C210 0.031(3) 0.029(3) 0.014(3) -0.005(2) 0.003(2) -0.003(2)
C211 0.023(3) 0.043(3) 0.016(3) -0.009(2) 0.003(2) 0.001(2)
C212 0.026(3) 0.052(4) 0.028(3) -0.011(3) 0.008(2) -0.009(3)
C213 0.037(3) 0.042(4) 0.027(3) -0.010(3) 0.008(3) -0.017(3)
C214 0.044(4) 0.027(3) 0.027(3) -0.009(2) 0.008(3) -0.004(3)
C215 0.030(3) 0.029(3) 0.020(3) -0.002(2) 0.004(2) 0.002(2)
C216 0.036(3) 0.028(3) 0.022(3) -0.001(3) 0.001(2) -0.002(3)
N301 0.0178(19) 0.023(3) 0.017(2) -0.0022(18) 0.0011(16) 0.0052(18)
C302 0.017(3) 0.030(3) 0.025(3) 0.006(2) 0.005(2) 0.004(2)
C303 0.030(3) 0.028(3) 0.020(3) 0.002(2) 0.007(2) -0.002(2)
C304 0.025(3) 0.040(3) 0.021(3) -0.004(2) 0.004(2) 0.003(2)
C305 0.027(3) 0.028(3) 0.024(3) -0.003(2) 0.002(2) 0.005(2)
C306 0.010(2) 0.024(3) 0.025(3) -0.004(2) 0.0032(19) 0.0003(19)
C307 0.017(2) 0.020(3) 0.027(3) -0.001(2) -0.001(2) 0.0021(19)
N308 0.021(2) 0.014(2) 0.021(2) 0.0014(17) 0.0001(18) 0.0049(17)
C309 0.016(2) 0.019(2) 0.023(2) 0.000(2) 0.0020(19) -0.001(2)
C310 0.021(2) 0.018(2) 0.025(3) 0.000(2) 0.004(2) -0.002(2)
C311 0.032(3) 0.029(3) 0.020(3) 0.000(2) 0.001(2) -0.003(2)
C312 0.030(3) 0.040(3) 0.032(3) -0.001(3) 0.013(2) 0.001(3)
C313 0.018(3) 0.037(3) 0.042(3) -0.002(3) 0.004(2) 0.005(3)
C314 0.019(3) 0.037(3) 0.026(3) -0.001(3) -0.006(2) 0.001(2)
C315 0.023(3) 0.024(3) 0.024(3) -0.005(2) 0.007(2) 0.000(2)
C316 0.030(3) 0.022(3) 0.033(3) 0.003(2) 0.003(2) 0.004(2)
N401 0.052(4) 0.059(5) 0.061(4) 0.002(3) 0.007(3) 0.006(3)
C402 0.044(3) 0.036(3) 0.039(3) 0.005(3) 0.001(3) -0.010(3)
C403 0.047(4) 0.038(4) 0.052(4) 0.001(3) 0.006(3) 0.001(3)
N501 0.069(4) 0.028(3) 0.044(3) -0.003(2) 0.012(3) -0.002(3)
C502 0.044(3) 0.024(4) 0.042(4) -0.002(3) -0.005(3) -0.001(3)
C503 0.047(4) 0.053(5) 0.036(4) 0.002(3) 0.004(3) 0.008(3)
C602 0.055(4) 0.069(5) 0.069(4) -0.016(4) 0.015(4) -0.019(4)
N601 0.053(7) 0.069(9) 0.082(9) -0.025(6) 0.017(6) -0.015(7)
C603 0.058(10) 0.049(7) 0.046(6) 0.004(5) -0.002(8) -0.016(9)
N61A 0.051(8) 0.076(10) 0.071(7) -0.023(8) 0.013(7) -0.022(8)
C63A 0.056(11) 0.052(8) 0.039(7) 0.004(6) 0.013(8) -0.005(10)

loop_
_atom_type_symbol
_atom_type_description
_atom_type_scat_dispersion_real
_atom_type_scat_dispersion_imag
_atom_type_scat_source
C C 0.0033 0.0016 'International Tables Vol C Tables 4.2.6.8 and 6.1.1.4'
H H 0.0000 0.0000 'International Tables Vol C Tables 4.2.6.8 and 6.1.1.4'
N N 0.0061 0.0033 'International Tables Vol C Tables 4.2.6.8 and 6.1.1.4'
F F 0.0171 0.0103 'International Tables Vol C Tables 4.2.6.8 and 6.1.1.4'
P P 0.1023 0.0942 'International Tables Vol C Tables 4.2.6.8 and 6.1.1.4'
Co Co 0.3494 0.9721 'International Tables Vol C Tables 4.2.6.8 and 6.1.1.4'

loop_
_geom_angle_atom_site_label_1
_geom_angle_atom_site_label_2
_geom_angle_atom_site_label_3
_geom_angle
F16 P10 F15 178.5(3)
F16 P10 F12 89.8(2)
F15 P10 F12 91.6(3)
F16 P10 F14 89.7(2)
F15 P10 F14 90.0(2)
F12 P10 F14 89.7(2)
F16 P10 F13 89.40(19)
F15 P10 F13 90.9(2)
F12 P10 F13 90.6(2)
F14 P10 F13 179.1(2)
F16 P10 F11 89.8(2)
F15 P10 F11 88.8(3)
F12 P10 F11 179.0(2)
F14 P10 F11 89.4(2)
F13 P10 F11 90.3(2)
F25 P20 F21 89.8(2)
F25 P20 F24 90.3(2)
F21 P20 F24 89.7(2)
F25 P20 F26 179.5(3)
F21 P20 F26 89.8(2)
F24 P20 F26 89.8(2)
F25 P20 F22 90.1(3)
F21 P20 F22 179.8(3)
F24 P20 F22 90.2(2)
F26 P20 F22 90.3(2)
F25 P20 F23 90.4(2)
F21 P20 F23 89.4(2)
F24 P20 F23 178.9(3)
F26 P20 F23 89.5(2)
F22 P20 F23 90.8(2)
F35 P30 F36 179.3(3)
F35 P30 F33 90.6(3)
F36 P30 F33 89.9(2)
F35 P30 F34 91.2(3)
F36 P30 F34 88.4(2)
F33 P30 F34 178.2(3)
F35 P30 F32 90.3(2)
F36 P30 F32 90.3(2)
F33 P30 F32 90.1(2)
F34 P30 F32 90.0(3)
F35 P30 F31 90.4(2)
F36 P30 F31 89.0(2)
F33 P30 F31 89.8(2)
F34 P30 F31 90.1(3)
F32 P30 F31 179.3(2)
N201 Co1 N101 93.68(18)
N201 Co1 N308 89.35(17)
N101 Co1 N308 174.70(19)
N201 Co1 N301 91.79(17)
N101 Co1 N301 92.02(18)
N308 Co1 N301 83.53(18)
N201 Co1 N108 177.00(19)
N101 Co1 N108 83.73(19)
N308 Co1 N108 93.35(18)
N301 Co1 N108 89.82(16)
N201 Co1 N208 83.21(17)
N101 Co1 N208 89.83(18)
N308 Co1 N208 94.85(18)
N301 Co1 N208 174.78(18)
N108 Co1 N208 95.24(16)
C102 N101 C106 119.0(5)
C102 N101 Co1 128.6(4)
C106 N101 Co1 112.2(3)
N101 C102 C103 121.8(5)
N101 C102 H10A 119.1
C103 C102 H10A 119.1
C104 C103 C102 119.9(6)
C104 C103 H10B 120.0
C102 C103 H10B 120.0
C103 C104 C105 118.5(5)
C103 C104 H10C 120.7
C105 C104 H10C 120.7
C106 C105 C104 119.1(5)
C106 C105 H10D 120.4
C104 C105 H10D 120.4
N101 C106 C105 121.6(5)
N101 C106 C107 113.7(5)
C105 C106 C107 124.7(5)
N108 C107 C106 117.6(5)
N108 C107 H10E 121.2
C106 C107 H10E 121.2
C107 N108 C109 120.5(4)
C107 N108 Co1 112.7(4)
C109 N108 Co1 126.6(3)
N108 C109 C116 114.3(4)
N108 C109 C110 110.3(4)
C116 C109 C110 109.1(4)
N108 C109 H10F 107.6
C116 C109 H10F 107.6
C110 C109 H10F 107.6
C115 C110 C111 119.4(5)
C115 C110 C109 122.2(5)
C111 C110 C109 118.2(5)
C112 C111 C110 120.0(6)
C112 C111 H11H 120.0
C110 C111 H11H 120.0
C113 C112 C111 120.5(6)
C113 C112 H11G 119.8
C111 C112 H11G 119.8
C114 C113 C112 119.6(6)
C114 C113 H11F 120.2
C112 C113 H11F 120.2
C113 C114 C115 120.8(6)
C113 C114 H11E 119.6
C115 C114 H11E 119.6
C110 C115 C114 119.7(6)
C110 C115 H11D 120.1
C114 C115 H11D 120.1
C109 C116 H11A 109.5
C109 C116 H11B 109.5
H11A C116 H11B 109.5
C109 C116 H11C 109.5
H11A C116 H11C 109.5
H11B C116 H11C 109.5
C202 N201 C206 117.8(4)
C202 N201 Co1 128.9(4)
C206 N201 Co1 113.2(3)
N201 C202 C203 121.9(5)
N201 C202 H20A 119.0
C203 C202 H20A 119.0
C204 C203 C202 119.8(5)
C204 C203 H20B 120.1
C202 C203 H20B 120.1
C203 C204 C205 118.6(5)
C203 C204 H20C 120.7
C205 C204 H20C 120.7
C206 C205 C204 118.8(5)
C206 C205 H20D 120.6
C204 C205 H20D 120.6
N201 C206 C205 123.0(5)
N201 C206 C207 113.1(4)
C205 C206 C207 123.9(5)
N208 C207 C206 118.1(5)
N208 C207 H20E 120.9
C206 C207 H20E 120.9
C207 N208 C209 119.6(4)
C207 N208 Co1 112.4(3)
C209 N208 Co1 128.0(3)
N208 C209 C216 114.3(4)
N208 C209 C210 108.3(4)
C216 C209 C210 111.6(4)
N208 C209 H20F 107.4
C216 C209 H20F 107.4
C210 C209 H20F 107.4
C211 C210 C215 119.6(5)
C211 C210 C209 119.6(5)
C215 C210 C209 120.6(5)
C212 C211 C210 120.2(6)
C212 C211 H21D 119.9
C210 C211 H21D 119.9
C213 C212 C211 120.9(5)
C213 C212 H21E 119.6
C211 C212 H21E 119.6
C212 C213 C214 119.2(6)
C212 C213 H21F 120.4
C214 C213 H21F 120.4
C215 C214 C213 120.5(6)
C215 C214 H21G 119.8
C213 C214 H21G 119.8
C210 C215 C214 119.4(5)
C210 C215 H21H 120.3
C214 C215 H21H 120.3
C209 C216 H21A 109.5
C209 C216 H21B 109.5
H21A C216 H21B 109.5
C209 C216 H21C 109.5
H21A C216 H21C 109.5
H21B C216 H21C 109.5
C302 N301 C306 119.5(4)
C302 N301 Co1 128.3(4)
C306 N301 Co1 112.2(3)
N301 C302 C303 121.1(5)
N301 C302 H30A 119.4
C303 C302 H30A 119.4
C304 C303 C302 120.2(5)
C304 C303 H30B 119.9
C302 C303 H30B 119.9
C305 C304 C303 118.7(5)
C305 C304 H30C 120.7
C303 C304 H30C 120.7
C304 C305 C306 119.1(5)
C304 C305 H30D 120.5
C306 C305 H30D 120.5
N301 C306 C305 121.5(5)
N301 C306 C307 113.9(4)
C305 C306 C307 124.6(5)
N308 C307 C306 117.2(5)
N308 C307 H30E 121.4
C306 C307 H30E 121.4
C307 N308 C309 120.6(4)
C307 N308 Co1 113.2(3)
C309 N308 Co1 126.1(3)
N308 C309 C310 110.9(4)
N308 C309 C316 113.2(4)
C310 C309 C316 109.5(4)
N308 C309 H30F 107.6
C310 C309 H30F 107.6
C316 C309 H30F 107.6
C315 C310 C311 118.5(5)
C315 C310 C309 121.4(4)
C311 C310 C309 120.0(4)
C312 C311 C310 120.9(5)
C312 C311 H31D 119.6
C310 C311 H31D 119.6
C311 C312 C313 120.3(5)
C311 C312 H31E 119.8
C313 C312 H31E 119.8
C312 C313 C314 119.7(5)
C312 C313 H31F 120.2
C314 C313 H31F 120.2
C315 C314 C313 119.9(5)
C315 C314 H31G 120.0
C313 C314 H31G 120.0
C314 C315 C310 120.7(5)
C314 C315 H31H 119.7
C310 C315 H31H 119.7
C309 C316 H31A 109.5
C309 C316 H31B 109.5
H31A C316 H31B 109.5
C309 C316 H31C 109.5
H31A C316 H31C 109.5
H31B C316 H31C 109.5
N401 C402 C403 178.9(8)
C402 C403 H40C 109.5
C402 C403 H40B 109.5
H40C C403 H40B 109.5
C402 C403 H40A 109.5
H40C C403 H40A 109.5
H40B C403 H40A 109.5
N501 C502 C503 178.8(7)
C502 C503 H50C 109.5
C502 C503 H50B 109.5
H50C C503 H50B 109.5
C502 C503 H50A 109.5
H50C C503 H50A 109.5
H50B C503 H50A 109.5
N601 C602 N61A 37.0(11)
N601 C602 C603 165(2)
N61A C602 C603 156(2)
N601 C602 C63A 162(2)
N61A C602 C63A 156(3)
C603 C602 C63A 17.0(13)

loop_
_geom_bond_atom_site_label_1
_geom_bond_atom_site_label_2
_geom_bond_distance
P10 F16 1.589(4)
P10 F15 1.592(4)
P10 F12 1.594(4)
P10 F14 1.601(3)
P10 F13 1.602(3)
P10 F11 1.615(4)
P20 F25 1.593(4)
P20 F21 1.597(4)
P20 F24 1.599(4)
P20 F26 1.600(4)
P20 F22 1.602(4)
P20 F23 1.603(4)
P30 F35 1.578(4)
P30 F36 1.594(4)
P30 F33 1.594(4)
P30 F34 1.596(4)
P30 F32 1.600(4)
P30 F31 1.605(4)
Co1 N201 1.932(4)
Co1 N101 1.934(4)
Co1 N308 1.937(4)
Co1 N301 1.939(4)
Co1 N108 1.959(4)
Co1 N208 1.962(4)
N101 C102 1.320(7)
N101 C106 1.373(7)
C102 C103 1.391(8)
C102 H10A 0.9500
C103 C104 1.379(9)
C103 H10B 0.9500
C104 C105 1.389(8)
C104 H10C 0.9500
C105 C106 1.379(7)
C105 H10D 0.9500
C106 C107 1.447(8)
C107 N108 1.285(7)
C107 H10E 0.9500
N108 C109 1.472(6)
C109 C116 1.525(7)
C109 C110 1.537(7)
C109 H10F 1.0000
C110 C115 1.385(8)
C110 C111 1.394(7)
C111 C112 1.385(8)
C111 H11H 0.9500
C112 C113 1.378(9)
C112 H11G 0.9500
C113 C114 1.373(9)
C113 H11F 0.9500
C114 C115 1.391(8)
C114 H11E 0.9500
C115 H11D 0.9500
C116 H11A 0.9800
C116 H11B 0.9800
C116 H11C 0.9800
N201 C202 1.354(7)
N201 C206 1.362(6)
C202 C203 1.390(8)
C202 H20A 0.9500
C203 C204 1.388(8)
C203 H20B 0.9500
C204 C205 1.394(8)
C204 H20C 0.9500
C205 C206 1.381(7)
C205 H20D 0.9500
C206 C207 1.443(7)
C207 N208 1.288(6)
C207 H20E 0.9500
N208 C209 1.498(6)
C209 C216 1.519(7)
C209 C210 1.538(7)
C209 H20F 1.0000
C210 C211 1.384(7)
C210 C215 1.388(8)
C211 C212 1.383(8)
C211 H21D 0.9500
C212 C213 1.366(9)
C212 H21E 0.9500
C213 C214 1.395(8)
C213 H21F 0.9500
C214 C215 1.395(8)
C214 H21G 0.9500
C215 H21H 0.9500
C216 H21A 0.9800
C216 H21B 0.9800
C216 H21C 0.9800
N301 C302 1.331(7)
N301 C306 1.363(7)
C302 C303 1.389(7)
C302 H30A 0.9500
C303 C304 1.387(8)
C303 H30B 0.9500
C304 C305 1.376(8)
C304 H30C 0.9500
C305 C306 1.394(7)
C305 H30D 0.9500
C306 C307 1.438(7)
C307 N308 1.294(6)
C307 H30E 0.9500
N308 C309 1.485(6)
C309 C310 1.512(6)
C309 C316 1.542(7)
C309 H30F 1.0000
C310 C315 1.388(7)
C310 C311 1.394(7)
C311 C312 1.377(7)
C311 H31D 0.9500
C312 C313 1.377(8)
C312 H31E 0.9500
C313 C314 1.390(7)
C313 H31F 0.9500
C314 C315 1.387(7)
C314 H31G 0.9500
C315 H31H 0.9500
C316 H31A 0.9800
C316 H31B 0.9800
C316 H31C 0.9800
N401 C402 1.126(8)
C402 C403 1.460(9)
C403 H40C 0.9800
C403 H40B 0.9800
C403 H40A 0.9800
N501 C502 1.145(8)
C502 C503 1.454(9)
C503 H50C 0.9800
C503 H50B 0.9800
C503 H50A 0.9800
C602 N601 1.156(17)
C602 N61A 1.22(3)
C602 C603 1.46(3)
C602 C63A 1.51(4)
